data_9003423
loop_
_publ_author_name
'Thompson, R. M.'
'Downs, R. T.'

_publ_section_title
;Model pyroxenes II: Structural variation as a function of tetrahedral
 rotation model low clinospodumene at P = 3.342 GPa after Arlt and Angel
 (2000) with O3A-O3A-O3A angle = 203.2, O3B-O3B-O3B angle = 152.5, and model
 oxygen radius = 1.265
;
_journal_name_full 'American Mineralogist'
_journal_page_first 614
_journal_page_last 628
_journal_volume 89
_journal_year 2004
_chemical_formula_sum 'Al Li O6 Si2'
_chemical_name_mineral Pyroxene-ideal
_space_group_IT_number 14
_symmetry_space_group_name_Hall '-P 2ybc'
_symmetry_space_group_name_H-M 'P 1 21/c 1'
_cell_angle_alpha 90
_cell_angle_beta 110.2
_cell_angle_gamma 90
_cell_length_a 9.402
_cell_length_b 8.587
_cell_formula_units_Z 4
_cell_length_c 4.958
_cell_volume 375.664
_database_code_amcsd 0003512
_diffrn_ambient_pressure 3.342e+06
_exptl_crystal_density_diffrn 3.290
_cod_original_formula_sum 'Al Li Si2 O6'
_cod_database_code 9003423

loop_
_space_group_symop_operation_xyz
x,y,z
x,1/2-y,1/2+z
-x,1/2+y,1/2-z
-x,-y,-z

loop_
_atom_site_label
_atom_site_fract_x
_atom_site_fract_y
_atom_site_fract_z
Al 0.24950 0.66667 0.21720
Li 0.24950 0.00000 0.21720
SiA 0.05850 0.33333 0.31790
SiB 0.55900 0.83333 0.25330
O1A -0.11710 0.33333 0.20290
O2A 0.11710 0.50000 0.29710
O3A 0.11710 0.27960 0.63590
O1B 0.38190 0.83333 0.13730
O2B 0.61810 0.00000 0.36270
O3B 0.61810 0.71470 0.50670

loop_
_cod_related_entry_id
_cod_related_entry_database
_cod_related_entry_code
1 AMCSD 0003512
